data_2235292
loop_
_publ_author_name
'Yan, Juanzhi'
'Ma, Ling'
'Zhu, Miaoli'
'Zhang, Xiangdong'
'Ge, Chunhua'

_publ_section_title
;
 2,2',2'',2'''-(1,4-Phenylenedinitrilo)tetraacetic acid dihydrate
;
_journal_coeditor_code WN2473
_journal_issue 6
_journal_name_full 'Acta Crystallographica Section E'
_journal_page_first o1623
_journal_paper_doi 10.1107/S1600536812019095
_journal_volume 68
_journal_year 2012
_chemical_formula_iupac 'C14 H16 N2 O8, 2H2 O'
_chemical_formula_moiety 'C14 H16 N2 O8, 2(H2 O)'
_chemical_formula_sum 'C14 H20 N2 O10'
_chemical_formula_weight 376.32
_chemical_name_systematic
;
2,2',2'',2'''-(1,4-Phenylenedinitrilo)tetraacetic acid dihydrate
;
_space_group_IT_number 2
_symmetry_cell_setting triclinic
_symmetry_space_group_name_Hall '-P 1'
_symmetry_space_group_name_H-M 'P -1'
_atom_sites_solution_hydrogens geom
_atom_sites_solution_primary direct
_atom_sites_solution_secondary difmap
_audit_creation_method SHELXL-97
_cell_angle_alpha 76.656(4)
_cell_angle_beta 88.177(4)
_cell_angle_gamma 85.715(4)
_cell_formula_units_Z 1
_cell_length_a 5.1446(12)
_cell_length_b 8.4165(19)
_cell_length_c 9.953(2)
_cell_measurement_reflns_used 694
_cell_measurement_temperature 298(2)
_cell_measurement_theta_max 25.42
_cell_measurement_theta_min 2.49
_cell_volume 418.11(16)
_computing_cell_refinement 'SAINT (Bruker, 2000)'
_computing_data_collection 'SMART (Bruker, 2000)'
_computing_data_reduction 'SAINT (Bruker, 2000)'
_computing_molecular_graphics
;
ORTEP-3 (Farrugia, 1997) and SHELXL97 (Sheldrick, 2008)
;
_computing_publication_material 'publCIF (Westrip, 2010)'
_computing_structure_refinement 'SHELXL97 (Sheldrick, 2008)'
_computing_structure_solution 'SHELXS97 (Sheldrick, 2008)'
_diffrn_ambient_temperature 298(2)
_diffrn_measured_fraction_theta_full 0.993
_diffrn_measured_fraction_theta_max 0.993
_diffrn_measurement_device_type 'Bruker SMART 1K CCD area-detector'
_diffrn_measurement_method \w
_diffrn_radiation_monochromator graphite
_diffrn_radiation_source 'fine-focus sealed tube'
_diffrn_radiation_type MoK\a
_diffrn_radiation_wavelength 0.71073
_diffrn_reflns_av_R_equivalents 0.0140
_diffrn_reflns_av_sigmaI/netI 0.0313
_diffrn_reflns_limit_h_max 6
_diffrn_reflns_limit_h_min -5
_diffrn_reflns_limit_k_max 9
_diffrn_reflns_limit_k_min -9
_diffrn_reflns_limit_l_max 11
_diffrn_reflns_limit_l_min -7
_diffrn_reflns_number 2170
_diffrn_reflns_theta_full 25.00
_diffrn_reflns_theta_max 25.00
_diffrn_reflns_theta_min 2.10
_diffrn_standards_number 0
_exptl_absorpt_coefficient_mu 0.129
_exptl_absorpt_correction_T_max 0.9747
_exptl_absorpt_correction_T_min 0.9747
_exptl_absorpt_correction_type multi-scan
_exptl_absorpt_process_details '(SADABS; Sheldrick, 2000)'
_exptl_crystal_colour purple
_exptl_crystal_density_diffrn 1.495
_exptl_crystal_density_method 'not measured'
_exptl_crystal_description block
_exptl_crystal_F_000 198
_exptl_crystal_size_max 0.20
_exptl_crystal_size_mid 0.20
_exptl_crystal_size_min 0.20
_refine_diff_density_max 0.147
_refine_diff_density_min -0.212
_refine_ls_extinction_method none
_refine_ls_goodness_of_fit_ref 1.038
_refine_ls_hydrogen_treatment constr
_refine_ls_matrix_type full
_refine_ls_number_parameters 120
_refine_ls_number_reflns 1458
_refine_ls_number_restraints 0
_refine_ls_restrained_S_all 1.038
_refine_ls_R_factor_all 0.0594
_refine_ls_R_factor_gt 0.0460
_refine_ls_shift/su_max 0.000
_refine_ls_shift/su_mean 0.000
_refine_ls_structure_factor_coef Fsqd
_refine_ls_weighting_details 'calc w=1/[\s^2^(Fo^2^)+(0.0562P)^2^+0.1470P] where P=(Fo^2^+2Fc^2^)/3'
_refine_ls_weighting_scheme calc
_refine_ls_wR_factor_gt 0.1097
_refine_ls_wR_factor_ref 0.1194
_reflns_number_gt 1136
_reflns_number_total 1458
_reflns_threshold_expression I>2\s(I)
_cod_data_source_file wn2473.cif
_cod_data_source_block I
_cod_original_cell_volume 418.12(16)
_cod_database_code 2235292
_cod_database_fobs_code 2235292

loop_
_symmetry_equiv_pos_as_xyz
'x, y, z'
'-x, -y, -z'

loop_
_atom_site_type_symbol
_atom_site_label
_atom_site_fract_x
_atom_site_fract_y
_atom_site_fract_z
_atom_site_U_iso_or_equiv
_atom_site_adp_type
_atom_site_calc_flag
_atom_site_refinement_flags
_atom_site_occupancy
_atom_site_symmetry_multiplicity
C C1 0.2990(4) 0.0540(2) 0.58341(19) 0.0294(5) Uani d . 1 1
C C2 0.4610(4) 0.1632(2) 0.5005(2) 0.0326(5) Uani d . 1 1
H H2 0.4370 0.2740 0.4998 0.039 Uiso calc R 1 1
C C3 0.3429(4) -0.1104(3) 0.5810(2) 0.0322(5) Uani d . 1 1
H H3 0.2384 -0.1866 0.6353 0.039 Uiso calc R 1 1
C C4 -0.0514(4) -0.0116(3) 0.7566(2) 0.0357(5) Uani d . 1 1
H H4A -0.1229 -0.0793 0.7021 0.043 Uiso calc R 1 1
H H4B -0.1969 0.0462 0.7934 0.043 Uiso calc R 1 1
C C5 0.0940(4) -0.1225(3) 0.8765(2) 0.0361(5) Uani d . 1 1
C C6 0.0618(4) 0.2780(3) 0.6670(2) 0.0389(5) Uani d . 1 1
H H6A -0.1036 0.2976 0.7121 0.047 Uiso calc R 1 1
H H6B 0.0541 0.3419 0.5725 0.047 Uiso calc R 1 1
C C7 0.2789(5) 0.3343(3) 0.7411(2) 0.0383(5) Uani d . 1 1
N N1 0.1002(3) 0.1069(2) 0.66661(17) 0.0324(4) Uani d . 1 1
O O1 0.2911(3) -0.0650(2) 0.92636(16) 0.0483(5) Uani d . 1 1
H H1 0.3127 0.0279 0.8814 0.072 Uiso calc R 1 1
O O2 0.0295(4) -0.2586(2) 0.92856(18) 0.0547(5) Uani d . 1 1
O O3 0.4170(3) 0.2397(2) 0.82357(17) 0.0483(5) Uani d . 1 1
O O4 0.3047(4) 0.4915(2) 0.7071(2) 0.0627(6) Uani d . 1 1
H H4 0.4199 0.5141 0.7532 0.094 Uiso calc R 1 1
O O5 0.6861(4) 0.5278(3) 0.8597(2) 0.0822(7) Uani d . 1 1
H H5A 0.6992 0.4518 0.9430 0.123 Uiso d R 1 1
H H5B 0.7121 0.6234 0.8727 0.123 Uiso d R 1 1

loop_
_atom_site_aniso_label
_atom_site_aniso_U_11
_atom_site_aniso_U_22
_atom_site_aniso_U_33
_atom_site_aniso_U_12
_atom_site_aniso_U_13
_atom_site_aniso_U_23
C1 0.0321(11) 0.0326(11) 0.0241(10) -0.0036(9) -0.0052(8) -0.0065(8)
C2 0.0418(13) 0.0264(11) 0.0300(11) -0.0033(9) -0.0028(9) -0.0069(8)
C3 0.0368(12) 0.0321(11) 0.0280(11) -0.0099(9) -0.0011(9) -0.0052(8)
C4 0.0328(12) 0.0411(13) 0.0347(12) -0.0073(10) 0.0016(9) -0.0110(10)
C5 0.0380(13) 0.0375(13) 0.0341(12) -0.0078(10) 0.0018(9) -0.0097(9)
C6 0.0370(13) 0.0352(12) 0.0437(13) 0.0019(10) -0.0030(10) -0.0088(10)
C7 0.0406(13) 0.0338(12) 0.0429(13) -0.0051(10) 0.0081(10) -0.0139(10)
N1 0.0328(10) 0.0331(10) 0.0321(9) -0.0034(7) 0.0001(7) -0.0092(7)
O1 0.0570(11) 0.0431(10) 0.0418(9) -0.0155(8) -0.0174(8) 0.0026(7)
O2 0.0653(12) 0.0403(10) 0.0558(11) -0.0186(9) -0.0060(9) -0.0004(8)
O3 0.0539(11) 0.0426(10) 0.0487(10) -0.0109(8) -0.0130(8) -0.0069(8)
O4 0.0733(15) 0.0322(10) 0.0833(15) -0.0093(9) -0.0134(11) -0.0115(9)
O5 0.0968(17) 0.0633(14) 0.0892(16) -0.0345(12) -0.0230(13) -0.0107(11)

loop_
_atom_type_symbol
_atom_type_description
_atom_type_scat_dispersion_real
_atom_type_scat_dispersion_imag
_atom_type_scat_source
C C 0.0033 0.0016 'International Tables Vol C Tables 4.2.6.8 and 6.1.1.4'
H H 0.0000 0.0000 'International Tables Vol C Tables 4.2.6.8 and 6.1.1.4'
N N 0.0061 0.0033 'International Tables Vol C Tables 4.2.6.8 and 6.1.1.4'
O O 0.0106 0.0060 'International Tables Vol C Tables 4.2.6.8 and 6.1.1.4'

loop_
_geom_angle_atom_site_label_1
_geom_angle_atom_site_label_2
_geom_angle_atom_site_label_3
_geom_angle_site_symmetry_1
_geom_angle
C3 C1 C2 . 117.08(19)
C3 C1 N1 . 121.21(19)
C2 C1 N1 . 121.71(18)
C3 C2 C1 2_656 121.50(19)
C3 C2 H2 2_656 119.3
C1 C2 H2 . 119.3
C2 C3 C1 2_656 121.4(2)
C2 C3 H3 2_656 119.3
C1 C3 H3 . 119.3
N1 C4 C5 . 115.57(18)
N1 C4 H4A . 108.4
C5 C4 H4A . 108.4
N1 C4 H4B . 108.4
C5 C4 H4B . 108.4
H4A C4 H4B . 107.5
O2 C5 O1 . 120.0(2)
O2 C5 C4 . 122.0(2)
O1 C5 C4 . 117.95(19)
N1 C6 C7 . 111.98(18)
N1 C6 H6A . 109.2
C7 C6 H6A . 109.2
N1 C6 H6B . 109.2
C7 C6 H6B . 109.2
H6A C6 H6B . 107.9
O3 C7 O4 . 123.3(2)
O3 C7 C6 . 122.2(2)
O4 C7 C6 . 114.4(2)
C1 N1 C4 . 119.59(17)
C1 N1 C6 . 119.60(17)
C4 N1 C6 . 120.69(17)
C5 O1 H1 . 109.5
C7 O4 H4 . 109.5
H5A O5 H5B . 109.1

loop_
_geom_bond_atom_site_label_1
_geom_bond_atom_site_label_2
_geom_bond_site_symmetry_2
_geom_bond_distance
C1 C3 . 1.391(3)
C1 C2 . 1.393(3)
C1 N1 . 1.406(3)
C2 C3 2_656 1.385(3)
C2 H2 . 0.9300
C3 C2 2_656 1.385(3)
C3 H3 . 0.9300
C4 N1 . 1.437(3)
C4 C5 . 1.514(3)
C4 H4A . 0.9700
C4 H4B . 0.9700
C5 O2 . 1.209(3)
C5 O1 . 1.313(3)
C6 N1 . 1.440(3)
C6 C7 . 1.519(3)
C6 H6A . 0.9700
C6 H6B . 0.9700
C7 O3 . 1.210(3)
C7 O4 . 1.304(3)
O1 H1 . 0.8200
O4 H4 . 0.8200
O5 H5A . 0.9236
O5 H5B . 0.8646

loop_
_geom_hbond_atom_site_label_D
_geom_hbond_atom_site_label_H
_geom_hbond_atom_site_label_A
_geom_hbond_site_symmetry_A
_geom_hbond_distance_DH
_geom_hbond_distance_HA
_geom_hbond_distance_DA
_geom_hbond_angle_DHA
_geom_hbond_publ_flag
O5 H5B O2 1_665 0.86 2.13 2.819(3) 136.8 y
O5 H5A O2 2_657 0.92 2.25 3.035(3) 143.1 y
O4 H4 O5 . 0.82 1.78 2.597(3) 170.5 y
O1 H1 O3 . 0.82 1.86 2.653(2) 163.5 y

loop_
_geom_torsion_atom_site_label_1
_geom_torsion_atom_site_label_2
_geom_torsion_atom_site_label_3
_geom_torsion_atom_site_label_4
_geom_torsion_site_symmetry_4
_geom_torsion
C3 C1 C2 C3 2_656 0.1(3)
N1 C1 C2 C3 2_656 179.81(18)
C2 C1 C3 C2 2_656 -0.1(3)
N1 C1 C3 C2 2_656 -179.81(18)
N1 C4 C5 O2 . -152.7(2)
N1 C4 C5 O1 . 29.3(3)
N1 C6 C7 O3 . -20.9(3)
N1 C6 C7 O4 . 158.3(2)
C3 C1 N1 C4 . 3.5(3)
C2 C1 N1 C4 . -176.25(18)
C3 C1 N1 C6 . 179.58(18)
C2 C1 N1 C6 . -0.1(3)
C5 C4 N1 C1 . 68.0(2)
C5 C4 N1 C6 . -108.1(2)
C7 C6 N1 C1 . -71.6(2)
C7 C6 N1 C4 . 104.5(2)
